data_1504407
loop_
_publ_author_name
'Farrugia, Louis J.'
'Middlemiss, Derek S.'
'Sillanp\"a\"a, Reijo'
'Sepp\"al\"a, Petri'

_publ_section_title
;
 A combined experimental and theoretical charge density study of the
 chemical bonding and magnetism in 3-amino-propanolato Cu(II) complexes
 containing weakly coordinated anions.
;
_journal_issue 38
_journal_name_full 'The journal of physical chemistry. A'
_journal_page_first 9050
_journal_page_last 9067
_journal_paper_doi 10.1021/jp804865j
_journal_volume 112
_journal_year 2008
_chemical_compound_source 'synthesis as described'
_chemical_formula_sum 'C6 H16 Cu2 N4 O6'
_chemical_formula_weight 367.31
_chemical_name_systematic
;
 ?
;
_space_group_IT_number 61
_symmetry_space_group_name_Hall '-P 2ac 2ab'
_symmetry_space_group_name_H-M 'P b c a'
_audit_conform_dict_location ftp://ftp.iucr.org/pub/cif_core.dic
_audit_conform_dict_name cif_core.dic
_audit_conform_dict_version 2.3
_audit_creation_date '02-Jun-06 T11:07:06-00:00'
_audit_creation_method 'XD routine XDCIF'
_cell_angle_alpha 90
_cell_angle_beta 90
_cell_angle_gamma 90
_cell_formula_units_Z 4
_cell_length_a 8.3395(3)
_cell_length_b 8.5023(3)
_cell_length_c 17.1507(5)
_cell_measurement_reflns_used 9983
_cell_measurement_temperature 100(2)
_cell_measurement_theta_max 57.2962
_cell_measurement_theta_min 2.4424
_cell_measurement_wavelength 0.71073
_cell_volume 1216.07(7)
_computing_cell_refinement 'SAINT V7.34A integration software'
_computing_data_collection 'Bruker APEX software'
_computing_data_reduction 'SORTAV (Blessing, 1995)'
_computing_molecular_graphics 'Ortep-3 for Windows (Farrugia, 1997)'
_computing_publication_material 'WinGX publication routines (Farrugia, 1999)'
_computing_structure_refinement 'SHELXL-97 (Sheldrick, 2008)'
_computing_structure_solution 'SIR92 (Giacovazzo et al, 1993)'
_diffrn_ambient_temperature 100(2)
_diffrn_detector 'APEX-II CCD'
_diffrn_measured_fraction_theta_full 1
_diffrn_measured_fraction_theta_max 1
_diffrn_measurement_device '\k-geometry diffractometer'
_diffrn_measurement_device_type 'Bruker-Nonius APEX-II'
_diffrn_measurement_method '\f and \w oscillation scans'
_diffrn_orient_matrix_type 'x-axis to radiation source'
_diffrn_orient_matrix_UB_11 0.573927E-1
_diffrn_orient_matrix_UB_12 -0.515004E-1
_diffrn_orient_matrix_UB_13 -0.443831E-1
_diffrn_orient_matrix_UB_21 -0.105128
_diffrn_orient_matrix_UB_22 -0.223671E-1
_diffrn_orient_matrix_UB_23 -0.257705E-1
_diffrn_orient_matrix_UB_31 0.584752E-2
_diffrn_orient_matrix_UB_32 0.10335
_diffrn_orient_matrix_UB_33 -0.276939E-1
_diffrn_radiation_monochromator graphite
_diffrn_radiation_probe x-ray
_diffrn_radiation_type MoK\a
_diffrn_radiation_wavelength 0.71073
_diffrn_reflns_av_R_equivalents 0.0421
_diffrn_reflns_limit_h_max 20
_diffrn_reflns_limit_h_min -19
_diffrn_reflns_limit_k_max 20
_diffrn_reflns_limit_k_min -20
_diffrn_reflns_limit_l_max 41
_diffrn_reflns_limit_l_min -40
_diffrn_reflns_number 227269
_diffrn_reflns_reduction_process
;
 Scaled and merged with Sortav
 R.H. Blessing, (1987) Cryst. Rev. 1, 3-58
 R.H. Blessing, (1989) J. Appl. Cryst. 22, 396-397
;
_diffrn_reflns_theta_full 55
_diffrn_reflns_theta_max 58.99
_diffrn_reflns_theta_min 3.41
_diffrn_source 'sealed x-ray tube'
_exptl_absorpt_coefficient_mu 3.524
_exptl_absorpt_correction_T_max 0.64
_exptl_absorpt_correction_T_min 0.357
_exptl_absorpt_correction_type gaussian
_exptl_absorpt_process_details
;
  P. Coppens, L. Leiserowitz, D. Rabinovich, Acta Cryst (1965),18,1035-1038
;
_exptl_crystal_colour blue
_exptl_crystal_density_diffrn 2.006
_exptl_crystal_density_method 'not measured'
_exptl_crystal_description prism
_exptl_crystal_F_000 744
_exptl_crystal_size_max 0.35
_exptl_crystal_size_mid 0.3
_exptl_crystal_size_min 0.13
_refine_diff_density_max 1.069
_refine_diff_density_min -0.82
_refine_diff_density_rms 0.101
_refine_ls_extinction_coef 0.053(10)
_refine_ls_extinction_expression
;
        Becker, P.J. & Coppens, P. (1974) Acta Cryst., A30, 129-153.
;
_refine_ls_extinction_method 'Becker-Coppens type 1 Lorentzian isotropic'
_refine_ls_goodness_of_fit_ref 1.618
_refine_ls_matrix_type full
_refine_ls_number_parameters 275
_refine_ls_number_reflns 7302
_refine_ls_number_restraints 0
_refine_ls_R_factor_all 0.038
_refine_ls_R_factor_gt 0.021
_refine_ls_shift/su_max 0.00005
_refine_ls_structure_factor_coef F
_refine_ls_weighting_details
;
        calc w1 = 1/[s^2^(Fo)]
;
_refine_ls_weighting_scheme calc
_refine_ls_wR_factor_ref 0.029
_reflns_number_gt 7297
_reflns_number_total 8930
_reflns_threshold_expression >2\s(I)
_cod_data_source_file jp804865j_si_004.cif
_cod_data_source_block nitrite_apex2
_cod_database_code 1504407

loop_
_space_group_symop_operation_xyz
'x, y, z'
'-x+1/2, -y, z+1/2'
'x+1/2, -y+1/2, -z'
'-x, y+1/2, -z+1/2'
'-x, -y, -z'
'x-1/2, y, -z-1/2'
'-x-1/2, y-1/2, z'
'x, -y-1/2, z-1/2'

loop_
_atom_local_axes_atom_label
_atom_local_axes_atom0
_atom_local_axes_ax1
_atom_local_axes_atom1
_atom_local_axes_atom2
_atom_local_axes_ax2
CU(1) O(1) X CU(1) N(1) Y
O(1) C(1) X O(1) CU(1) Y
O(2) N(2) X O(2) CU(1) Y
O(3) N(2) X O(3) O(2) Y
N(1) CU(1) X N(1) C(3) Y
N(2) O(3) X N(2) O(2) Y
C(1) O(1) X C(1) C(2) Y
C(2) C(1) X C(2) C(3) Y
C(3) N(1) X C(3) C(2) Y
H(01A) N(1) Z H(01A) H(01B) Y
H(01B) N(1) Z H(01B) H(01A) Y
H(1A) C(1) Z H(1A) H(1B) Y
H(1B) C(1) Z H(1B) H(1A) Y
H(2A) C(2) Z H(2A) H(2B) Y
H(2B) C(2) Z H(2B) H(2A) Y
H(3A) C(3) Z H(3A) H(3B) Y
H(3B) C(3) Z H(3B) H(3A) Y

loop_
_atom_rho_multipole_atom_label
_atom_rho_multipole_coeff_Pv
_atom_rho_multipole_coeff_P00
_atom_rho_multipole_coeff_P11
_atom_rho_multipole_coeff_P1-1
_atom_rho_multipole_coeff_P10
_atom_rho_multipole_coeff_P20
_atom_rho_multipole_coeff_P21
_atom_rho_multipole_coeff_P2-1
_atom_rho_multipole_coeff_P22
_atom_rho_multipole_coeff_P2-2
_atom_rho_multipole_coeff_P30
_atom_rho_multipole_coeff_P31
_atom_rho_multipole_coeff_P3-1
_atom_rho_multipole_coeff_P32
_atom_rho_multipole_coeff_P3-2
_atom_rho_multipole_coeff_P33
_atom_rho_multipole_coeff_P3-3
_atom_rho_multipole_coeff_P40
_atom_rho_multipole_coeff_P41
_atom_rho_multipole_coeff_P4-1
_atom_rho_multipole_coeff_P42
_atom_rho_multipole_coeff_P4-2
_atom_rho_multipole_coeff_P43
_atom_rho_multipole_coeff_P4-3
_atom_rho_multipole_coeff_P44
_atom_rho_multipole_coeff_P4-4
_atom_rho_multipole_kappa
_atom_rho_multipole_kappa_prime0
_atom_rho_multipole_kappa_prime1
_atom_rho_multipole_kappa_prime2
_atom_rho_multipole_kappa_prime3
_atom_rho_multipole_kappa_prime4
Cu(1) 9.29(5) 0 -0.041(18) -0.033(18) 0.017(19) 0.25(2) -0.005(16) -0.01(2) -0.081(17) 0.16(2) 0.044(14) -0.021(12) -0.004(13) 0.045(12) -0.031(13) -0.005(13) 0.033(12) -0.040(18) 0.027(16) 0.027(19) -0.082(16) 0.004(17) 0.053(18) -0.078(15) -0.267(15) -0.122(16) 0.975512 0.799681 0.799681 0.799681 0.799681 0.799681
O(1) 6.40(4) 0 -0.14(2) 0.05(2) -0.01(2) 0.086(18) 0.029(18) -0.004(18) -0.063(18) 0.017(19) 0.041(19) -0.012(18) -0.012(19) -0.013(19) -0.049(18) 0.067(19) 0.020(19) 0 0 0 0 0 0 0 0 0 0.96209 0.791525 0.791525 0.791525 0.791525 0.791525
O(2) 6.34(4) 0 -0.06(2) -0.01(2) 0.01(2) 0.00(2) -0.01(2) 0.07(2) -0.07(2) 0.000(19) -0.012(19) 0.004(19) -0.031(18) -0.060(19) 0.001(18) 0.064(17) 0.016(18) 0 0 0 0 0 0 0 0 0 0.962691 0.872691 0.872691 0.872691 0.872691 0.872691
O(3) 6.47(4) 0 0.12(3) -0.07(2) -0.01(2) -0.12(2) 0.02(2) -0.03(2) 0.00(2) 0.01(2) 0.03(2) -0.04(2) 0.01(2) -0.04(2) -0.05(2) 0.12(2) 0.00(2) 0 0 0 0 0 0 0 0 0 0.949695 0.769996 0.769996 0.769996 0.769996 0.769996
N(1) 5.15(7) 0 0.17(4) 0.01(4) 0.00(5) -0.12(3) 0.01(3) 0.05(4) 0.09(3) -0.05(3) 0.05(4) -0.10(4) -0.28(4) 0.02(4) 0.00(4) 0.28(3) 0.06(3) 0 0 0 0 0 0 0 0 0 0.955676 0.680865 0.680865 0.680865 0.680865 0.680865
N(2) 4.77(4) 0 -0.17(3) -0.08(2) 0.03(2) -0.15(2) -0.01(2) 0.05(2) -0.08(3) 0.01(2) 0.02(2) -0.02(2) -0.04(2) -0.03(2) -0.01(2) 0.15(2) 0.00(3) 0 0 0 0 0 0 0 0 0 0.977348 0.893299 0.893299 0.893299 0.893299 0.893299
C(1) 4.10(10) 0 -0.08(4) 0.00(3) -0.01(4) -0.04(3) 0.02(3) 0.03(3) 0.00(3) 0.05(3) 0.04(3) -0.23(3) -0.25(3) 0.00(3) 0.04(3) 0.37(3) -0.05(3) 0 0 0 0 0 0 0 0 0 0.949565 0.877082 0.877082 0.877082 0.877082 0.877082
C(2) 4.39(9) 0 -0.03(3) -0.14(3) -0.09(4) 0.07(3) -0.02(3) 0.01(3) 0.02(3) 0.08(3) 0.06(3) -0.17(3) -0.28(3) 0.03(3) 0.00(3) 0.20(3) -0.02(3) 0 0 0 0 0 0 0 0 0 0.949565 0.877082 0.877082 0.877082 0.877082 0.877082
C(3) 4.30(10) 0 -0.15(3) -0.05(3) 0.09(4) 0.09(3) -0.03(3) -0.04(3) -0.02(3) -0.01(3) -0.02(3) -0.20(3) -0.34(3) -0.04(3) 0.01(3) 0.29(3) -0.04(3) 0 0 0 0 0 0 0 0 0 0.949565 0.877082 0.877082 0.877082 0.877082 0.877082
H(01A) 0.76(5) 0 0.08(3) -0.01(3) 0.15(3) -0.01(4) 0 0 0 0 0 0 0 0 0 0 0 0 0 0 0 0 0 0 0 0 1.2 1.2 1.2 1.2 1.2 1.2
H(01B) 0.90(6) 0 -0.02(3) 0.05(3) 0.19(4) 0.16(5) 0 0 0 0 0 0 0 0 0 0 0 0 0 0 0 0 0 0 0 0 1.2 1.2 1.2 1.2 1.2 1.2
H(1A) 0.75(4) 0 0.01(3) 0.01(2) 0.10(3) 0.10(4) 0 0 0 0 0 0 0 0 0 0 0 0 0 0 0 0 0 0 0 0 1.2 1.2 1.2 1.2 1.2 1.2
H(1B) 0.90(5) 0 -0.02(3) -0.09(3) 0.11(3) 0.12(4) 0 0 0 0 0 0 0 0 0 0 0 0 0 0 0 0 0 0 0 0 1.2 1.2 1.2 1.2 1.2 1.2
H(2A) 0.84(4) 0 0.03(2) 0.01(3) 0.06(3) -0.06(4) 0 0 0 0 0 0 0 0 0 0 0 0 0 0 0 0 0 0 0 0 1.2 1.2 1.2 1.2 1.2 1.2
H(2B) 0.89(4) 0 -0.05(2) -0.02(3) 0.12(3) 0.08(4) 0 0 0 0 0 0 0 0 0 0 0 0 0 0 0 0 0 0 0 0 1.2 1.2 1.2 1.2 1.2 1.2
H(3A) 0.82(4) 0 0.07(3) 0.04(3) 0.05(3) 0.02(4) 0 0 0 0 0 0 0 0 0 0 0 0 0 0 0 0 0 0 0 0 1.2 1.2 1.2 1.2 1.2 1.2
H(3B) 0.91(4) 0 -0.01(2) 0.01(3) 0.13(3) 0.20(4) 0 0 0 0 0 0 0 0 0 0 0 0 0 0 0 0 0 0 0 0 1.2 1.2 1.2 1.2 1.2 1.2

loop_
_atom_site_label
_atom_site_type_symbol
_atom_site_fract_x
_atom_site_fract_y
_atom_site_fract_z
_atom_site_U_iso_or_equiv
_atom_site_adp_type
_atom_site_occupancy
_atom_site_symmetry_multiplicity
Cu(1) Cu 1.031388(11) 0.670629(10) -0.008671(5) 0.009 Uani 1 8
O(1) O 1.05649(6) 0.47611(5) -0.06640(2) 0.012 Uani 1 8
O(2) O 1.01247(7) 0.85512(7) 0.06494(3) 0.015 Uani 1 8
O(3) O 1.25255(7) 0.77707(8) 0.07192(4) 0.02 Uani 1 8
N(1) N 1.11021(6) 0.81021(5) -0.09287(3) 0.013 Uani 1 8
N(2) N 1.15265(9) 0.87458(8) 0.09455(4) 0.019 Uani 1 8
C(1) C 1.03082(6) 0.47038(6) -0.14785(3) 0.013 Uani 1 8
C(2) C 1.12890(7) 0.59486(7) -0.19070(3) 0.014 Uani 1 8
C(3) C 1.07559(7) 0.76273(6) -0.17417(3) 0.014 Uani 1 8
H(01A) H 1.063418 0.917114 -0.084317 0.03 Uani 1 8
H(01B) H 1.229103 0.820131 -0.087116 0.03 Uani 1 8
H(1A) H 0.903677 0.488878 -0.159997 0.03 Uani 1 8
H(1B) H 1.0635 0.354004 -0.169609 0.032 Uani 1 8
H(2A) H 1.254594 0.582423 -0.173959 0.03 Uani 1 8
H(2B) H 1.120671 0.573076 -0.253318 0.033 Uani 1 8
H(3A) H 1.137113 0.842517 -0.214103 0.034 Uani 1 8
H(3B) H 0.946958 0.772778 -0.184973 0.03 Uani 1 8

loop_
_atom_site_aniso_label
_atom_site_aniso_U_11
_atom_site_aniso_U_22
_atom_site_aniso_U_33
_atom_site_aniso_U_23
_atom_site_aniso_U_13
_atom_site_aniso_U_12
Cu(1) 0.01202(3) 0.00892(3) 0.00731(3) 0.00002(2) 0.00015(2) -0.00070(2)
O(1) 0.01685(15) 0.01022(13) 0.00755(11) 0.00005(10) 0.00062(10) -0.00151(11)
O(2) 0.0198(2) 0.01235(16) 0.01280(16) -0.00152(13) 0.00148(14) 0.00072(14)
O(3) 0.01701(19) 0.0224(2) 0.0211(2) 0.00080(18) -0.00401(16) -0.00164(17)
N(1) 0.01618(16) 0.01125(14) 0.01009(12) 0.00082(10) 0.00053(11) -0.00160(11)
N(2) 0.0248(2) 0.0165(2) 0.01484(18) -0.00317(16) -0.00323(17) -0.00452(18)
C(1) 0.01801(17) 0.01223(16) 0.00727(12) -0.00031(11) -0.00054(12) -0.00078(13)
C(2) 0.01972(19) 0.01388(18) 0.00895(14) 0.00081(12) 0.00218(13) 0.00049(14)
C(3) 0.01757(18) 0.01291(17) 0.01003(14) 0.00221(12) -0.00084(13) -0.00019(14)
H(01A) 0.039035 0.017187 0.033007 -0.000009 0.001688 0.004341
H(01B) 0.020403 0.034333 0.034324 0.000845 0.000633 -0.006055
H(1A) 0.024765 0.038518 0.025637 0.002279 -0.003524 -0.002104
H(1B) 0.051925 0.019496 0.023639 -0.004657 0.005376 0.003348
H(2A) 0.023645 0.033051 0.034784 0.002817 0.000398 0.00191
H(2B) 0.051985 0.032864 0.013211 -0.00061 0.002314 -0.00082
H(3A) 0.049411 0.027477 0.024392 0.007749 0.010373 -0.007223
H(3B) 0.026806 0.034641 0.029462 -0.00187 -0.005476 0.004616

loop_
_geom_angle_atom_site_label_1
_geom_angle_atom_site_label_2
_geom_angle_atom_site_label_3
_geom_angle
_geom_angle_site_symmetry_1
_geom_angle_site_symmetry_2
_geom_angle_site_symmetry_3
_geom_angle_publ_flag
C(3) N(1) H(01A) 108.06(4) 1_555 1_555 1_555 yes
C(3) N(1) H(01B) 108.02(4) 1_555 1_555 1_555 yes
H(01A) N(1) H(01B) 107.20(4) 1_555 1_555 1_555 yes
O(2) N(2) O(3) 113.71(6) 1_555 1_555 1_555 yes
O(1) C(1) C(2) 111.75(4) 1_555 1_555 1_555 yes
O(1) C(1) H(1A) 109.30(4) 1_555 1_555 1_555 yes
O(1) C(1) H(1B) 109.33(4) 1_555 1_555 1_555 yes
C(2) C(1) H(1A) 109.18(4) 1_555 1_555 1_555 yes
C(2) C(1) H(1B) 109.28(4) 1_555 1_555 1_555 yes
H(1A) C(1) H(1B) 107.92(4) 1_555 1_555 1_555 yes
C(1) C(2) C(3) 113.85(4) 1_555 1_555 1_555 yes
C(1) C(2) H(2A) 108.70(4) 1_555 1_555 1_555 yes
C(1) C(2) H(2B) 108.80(5) 1_555 1_555 1_555 yes
C(3) C(2) H(2A) 108.80(5) 1_555 1_555 1_555 yes
C(3) C(2) H(2B) 108.91(4) 1_555 1_555 1_555 yes
H(2A) C(2) H(2B) 107.60(5) 1_555 1_555 1_555 yes
N(1) C(3) C(2) 111.99(4) 1_555 1_555 1_555 yes
N(1) C(3) H(3A) 109.26(4) 1_555 1_555 1_555 yes
N(1) C(3) H(3B) 109.28(5) 1_555 1_555 1_555 yes
C(2) C(3) H(3A) 109.18(5) 1_555 1_555 1_555 yes
C(2) C(3) H(3B) 109.19(5) 1_555 1_555 1_555 yes
H(3A) C(3) H(3B) 107.85(4) 1_555 1_555 1_555 yes

loop_
_geom_bond_atom_site_label_1
_geom_bond_atom_site_label_2
_geom_bond_distance
_geom_bond_site_symmetry_1
_geom_bond_site_symmetry_2
_geom_bond_publ_flag
CU(1) CU(1) 2.96328(18) 1_555 5_765 yes
CU(1) O(1) 1.9391(5) 1_555 1_555 yes
CU(1) O(1) 1.9368(4) 1_555 5_765 yes
CU(1) O(2) 2.0197(6) 1_555 1_555 yes
CU(1) O(3) 2.4761(6) 1_555 1_555 yes
CU(1) O(3) 2.6041(7) 1_555 3_465 yes
CU(1) N(1) 1.9814(5) 1_555 1_555 yes
O(1) C(1) 1.4141(6) 1_555 1_555 yes
O(2) N(2) 1.2853(9) 1_555 1_555 yes
O(3) N(2) 1.2378(10) 1_555 1_555 yes
N(1) C(3) 1.4800(7) 1_555 1_555 yes
N(1) H(01A) 1.0000(5) 1_555 1_555 yes
N(1) H(01B) 1.0000(5) 1_555 1_555 yes
C(1) C(2) 1.5262(7) 1_555 1_555 yes
C(1) H(1A) 1.0920(5) 1_555 1_555 yes
C(1) H(1B) 1.0920(5) 1_555 1_555 yes
C(2) C(3) 1.5215(8) 1_555 1_555 yes
C(2) H(2A) 1.0920(6) 1_555 1_555 yes
C(2) H(2B) 1.0920(5) 1_555 1_555 yes
C(3) H(3A) 1.0920(5) 1_555 1_555 yes
C(3) H(3B) 1.0920(6) 1_555 1_555 yes
